data_7038240
loop_
_publ_author_name
'\'Alvarez, Mar\'ia'
'\'Alvarez, Eleuterio'
'Fructos, Manuel R.'
'Urbano, Juan'
'P\'erez, Pedro J'

_publ_section_title
;
 Copper-induced ammonia N-H functionalization.
;
_journal_issue 37
_journal_name_full 'Dalton transactions (Cambridge, England : 2003)'
_journal_page_first 14628
_journal_page_last 14633
_journal_paper_doi 10.1039/c5dt04972e
_journal_volume 45
_journal_year 2016
_chemical_formula_moiety 'C40 H51 B Cu N7'
_chemical_formula_sum 'C40 H51 B Cu N7'
_chemical_formula_weight 704.23
_chemical_name_systematic
; 
 ? 
;
_space_group_IT_number 36
_symmetry_cell_setting orthorhombic
_symmetry_space_group_name_Hall 'C 2c -2'
_symmetry_space_group_name_H-M 'C m c 21'
_atom_sites_solution_hydrogens geom
_atom_sites_solution_primary direct
_atom_sites_solution_secondary difmap
_audit_creation_method SHELXL-97
_audit_update_record
;
2015-12-18 deposited with the CCDC.
2016-02-02 downloaded from the CCDC.
;
_cell_angle_alpha 90.00
_cell_angle_beta 90.00
_cell_angle_gamma 90.00
_cell_formula_units_Z 4
_cell_length_a 17.1818(9)
_cell_length_b 13.6111(6)
_cell_length_c 16.4367(9)
_cell_measurement_reflns_used 6722
_cell_measurement_temperature 173(2)
_cell_measurement_theta_max 25.62
_cell_measurement_theta_min 2.28
_cell_volume 3843.9(3)
_computing_cell_refinement 'APEX2 Software Suite (Bruker, 2007)'
_computing_data_collection 'APEX2 Software Suite (Bruker, 2007)'
_computing_data_reduction 'APEX2 Software Suite (Bruker, 2007)'
_computing_molecular_graphics 'SHELXTL (Sheldrick, 2008)'
_computing_publication_material 'SHELXTL and publCIF (Westrip, 2010)'
_computing_structure_refinement 'SHELXL97 (Sheldrick, 2008)'
_computing_structure_solution 'SIR2002 (Burla et al., 2003)'
_diffrn_ambient_temperature 173(2)
_diffrn_detector_area_resol_mean 8.26
_diffrn_measured_fraction_theta_full 1.000
_diffrn_measured_fraction_theta_max 1.000
_diffrn_measurement_device_type
;
 Bruker-Nonius X8kappa APEX II CCD area detector
;
_diffrn_measurement_method 'phi and omega scans with narrow frames'
_diffrn_radiation_monochromator graphite
_diffrn_radiation_source 'fine-focus sealed tube'
_diffrn_radiation_type MoK\a
_diffrn_radiation_wavelength 0.71073
_diffrn_reflns_av_R_equivalents 0.0268
_diffrn_reflns_av_unetI/netI 0.0259
_diffrn_reflns_limit_h_max 20
_diffrn_reflns_limit_h_min -19
_diffrn_reflns_limit_k_max 16
_diffrn_reflns_limit_k_min -16
_diffrn_reflns_limit_l_max 19
_diffrn_reflns_limit_l_min -17
_diffrn_reflns_number 17014
_diffrn_reflns_theta_full 25.25
_diffrn_reflns_theta_max 25.25
_diffrn_reflns_theta_min 1.91
_diffrn_standards_decay_% 0
_exptl_absorpt_coefficient_mu 0.605
_exptl_absorpt_correction_T_max 0.8885
_exptl_absorpt_correction_T_min 0.8634
_exptl_absorpt_correction_type multi-scan
_exptl_absorpt_process_details
;
program SADABS, Bruker (2001).
;
_exptl_crystal_colour colourless
_exptl_crystal_density_diffrn 1.217
_exptl_crystal_density_method 'not measured'
_exptl_crystal_description block
_exptl_crystal_F_000 1496
_exptl_crystal_size_max 0.25
_exptl_crystal_size_mid 0.25
_exptl_crystal_size_min 0.20
_refine_diff_density_max 0.301
_refine_diff_density_min -0.230
_refine_diff_density_rms 0.043
_refine_ls_abs_structure_details 'Flack H D (1983), Acta Cryst. A39, 876-881'
_refine_ls_abs_structure_Flack 0.006(16)
_refine_ls_extinction_method none
_refine_ls_goodness_of_fit_ref 1.100
_refine_ls_hydrogen_treatment constr
_refine_ls_matrix_type full
_refine_ls_number_parameters 266
_refine_ls_number_reflns 3354
_refine_ls_number_restraints 81
_refine_ls_restrained_S_all 1.208
_refine_ls_R_factor_all 0.0356
_refine_ls_R_factor_gt 0.0327
_refine_ls_shift/su_max 0.001
_refine_ls_shift/su_mean 0.000
_refine_ls_structure_factor_coef Fsqd
_refine_ls_weighting_details 'calc w=1/[\s^2^(Fo^2^)+(0.0659P)^2^+0.7288P] where P=(Fo^2^+2Fc^2^)/3'
_refine_ls_weighting_scheme calc
_refine_ls_wR_factor_gt 0.0925
_refine_ls_wR_factor_ref 0.0950
_reflns_number_gt 3186
_reflns_number_total 3354
_reflns_threshold_expression >2sigma(I)
_cod_data_source_file c5dt04972e2.cif
_cod_data_source_block 3
_cod_depositor_comments
;
The following automatic conversions were performed:

'_symmetry_cell_setting' value 'Orthorhombic' changed to
'orthorhombic' according to
/usr/data/users/saulius/crontab/automatic-downloads/rss-feeds/RSC/lib/dictionaries/cif_core.dic
dictionary named 'cif_core.dic' version 2.4.2 from 2011-04-26.

Automatic conversion script
Id: cif_fix_values 4268 2015-11-12 08:31:59Z antanas 

 Adding full bibliography for 7038238--7038244.cif.
;
_cod_database_code 7038240

loop_
_symmetry_equiv_pos_as_xyz
'x, y, z'
'-x, -y, z+1/2'
'x, -y, z+1/2'
'-x, y, z'
'x+1/2, y+1/2, z'
'-x+1/2, -y+1/2, z+1/2'
'x+1/2, -y+1/2, z+1/2'
'-x+1/2, y+1/2, z'

loop_
_atom_site_label
_atom_site_type_symbol
_atom_site_fract_x
_atom_site_fract_y
_atom_site_fract_z
_atom_site_U_iso_or_equiv
_atom_site_adp_type
_atom_site_occupancy
_atom_site_symmetry_multiplicity
_atom_site_calc_flag
_atom_site_refinement_flags
Cu1 Cu 1.0000 0.75457(3) 0.72144(4) 0.03223(14) Uani 1 2 d S
N1 N 0.91098(10) 0.86349(12) 0.72495(16) 0.0269(4) Uani 1 1 d .
N2 N 0.92639(12) 0.93535(14) 0.78048(14) 0.0266(4) Uani 1 1 d .
N3 N 1.0000 0.7475(2) 0.8485(2) 0.0296(7) Uani 1 2 d S
N4 N 1.0000 0.8378(2) 0.88459(18) 0.0298(7) Uani 1 2 d S
C1 C 0.84276(14) 0.88654(17) 0.69103(15) 0.0275(5) Uani 1 1 d .
C2 C 0.81434(14) 0.97408(17) 0.7243(2) 0.0380(5) Uani 1 1 d .
H2 H 0.7673 1.0070 0.7109 0.046 Uiso 1 1 calc R
C3 C 0.86910(15) 1.00200(18) 0.78034(18) 0.0349(6) Uani 1 1 d .
H3 H 0.8668 1.0591 0.8135 0.042 Uiso 1 1 calc R
C4 C 0.80802(13) 0.82572(17) 0.62546(16) 0.0266(5) Uani 1 1 d .
C5 C 0.83374(16) 0.8359(2) 0.54550(18) 0.0361(6) Uani 1 1 d .
C6 C 0.8007(2) 0.7786(3) 0.48534(19) 0.0476(7) Uani 1 1 d .
H6 H 0.8186 0.7858 0.4310 0.057 Uiso 1 1 calc R
C7 C 0.74276(19) 0.7114(3) 0.50138(19) 0.0450(7) Uani 1 1 d .
C8 C 0.71675(17) 0.7042(2) 0.5809(2) 0.0450(7) Uani 1 1 d .
H8 H 0.6760 0.6593 0.5931 0.054 Uiso 1 1 calc R
C9 C 0.74790(19) 0.75988(19) 0.6432(2) 0.0357(6) Uani 1 1 d .
C10 C 0.8955(3) 0.9092(3) 0.5251(3) 0.0732(12) Uani 1 1 d U
H10A H 0.9375 0.9050 0.5653 0.110 Uiso 1 1 calc R
H10B H 0.8732 0.9754 0.5259 0.110 Uiso 1 1 calc R
H10C H 0.9164 0.8952 0.4709 0.110 Uiso 1 1 calc R
C11 C 0.7074(3) 0.6504(4) 0.4348(3) 0.0735(11) Uani 1 1 d U
H11A H 0.6622 0.6848 0.4122 0.110 Uiso 1 1 calc R
H11B H 0.6909 0.5869 0.4570 0.110 Uiso 1 1 calc R
H11C H 0.7461 0.6398 0.3918 0.110 Uiso 1 1 calc R
C12 C 0.7177(2) 0.7492(2) 0.7296(4) 0.0602(11) Uani 1 1 d U
H12A H 0.6760 0.7002 0.7308 0.090 Uiso 1 1 calc R
H12B H 0.6975 0.8126 0.7485 0.090 Uiso 1 1 calc R
H12C H 0.7603 0.7281 0.7653 0.090 Uiso 1 1 calc R
C13 C 1.0000 0.6811(3) 0.9089(2) 0.0376(9) Uani 1 2 d S
C14 C 1.0000 0.7288(4) 0.9843(3) 0.0549(13) Uani 1 2 d S
H14 H 1.0000 0.6993 1.0367 0.066 Uiso 1 2 calc SR
C15 C 1.0000 0.8280(3) 0.9663(3) 0.0444(10) Uani 1 2 d S
H15 H 1.0000 0.8801 1.0047 0.053 Uiso 1 2 calc SR
C16 C 1.0000 0.5740(3) 0.8902(2) 0.0387(9) Uani 1 2 d S
C17 C 0.9302(2) 0.5247(2) 0.8815(2) 0.0544(9) Uani 1 1 d .
C18 C 0.9321(2) 0.4237(2) 0.8645(3) 0.0597(10) Uani 1 1 d .
H18 H 0.8842 0.3892 0.8591 0.072 Uiso 1 1 calc R
C19 C 1.0000 0.3734(3) 0.8553(3) 0.0494(11) Uani 1 2 d S
C20 C 0.8540(3) 0.5773(3) 0.8919(4) 0.0906(15) Uani 1 1 d U
H20A H 0.8451 0.5901 0.9499 0.136 Uiso 1 1 calc R
H20B H 0.8118 0.5363 0.8705 0.136 Uiso 1 1 calc R
H20C H 0.8555 0.6397 0.8622 0.136 Uiso 1 1 calc R
C21 C 1.0000 0.2644(4) 0.8366(5) 0.0680(16) Uani 1 2 d SU
H21A H 1.0207 0.2536 0.7818 0.102 Uiso 0.50 1 calc PR
H21B H 0.9467 0.2391 0.8397 0.102 Uiso 0.50 1 calc PR
H21C H 1.0327 0.2300 0.8763 0.102 Uiso 0.50 1 calc PR
B1 B 1.0000 0.9325(3) 0.8339(2) 0.0266(8) Uani 1 2 d S
H1 H 1.0000 0.9904 0.8713 0.032 Uiso 1 2 calc SR
N5 N 0.9708(3) 0.6521(3) 0.6392(3) 0.0354(10) Uani 0.50 1 d P
H5 H 0.9373 0.6842 0.6037 0.043 Uiso 0.50 1 calc PR
C22 C 0.9234(4) 0.5694(6) 0.6730(5) 0.0470(15) Uani 0.50 1 d PU
H22A H 0.8806 0.5975 0.7058 0.056 Uiso 0.50 1 calc PR
H22B H 0.9567 0.5304 0.7100 0.056 Uiso 0.50 1 calc PR
C23 C 0.8889(4) 0.5013(6) 0.6107(6) 0.0610(17) Uani 0.50 1 d PU
H23A H 0.8659 0.5399 0.5665 0.092 Uiso 0.50 1 calc PR
H23B H 0.8485 0.4610 0.6363 0.092 Uiso 0.50 1 calc PR
H23C H 0.9298 0.4587 0.5888 0.092 Uiso 0.50 1 calc PR
C24 C 0.9643(4) 0.6167(5) 0.5865(5) 0.0541(15) Uani 0.50 1 d PU
H24A H 0.9416 0.6730 0.5567 0.065 Uiso 0.50 1 calc PR
H24B H 0.9849 0.5696 0.5460 0.065 Uiso 0.50 1 calc PR
C25 C 0.9038(5) 0.5692(8) 0.6345(6) 0.0680(19) Uani 0.50 1 d PU
H25A H 0.9220 0.5045 0.6523 0.102 Uiso 0.50 1 calc PR
H25B H 0.8568 0.5615 0.6012 0.102 Uiso 0.50 1 calc PR
H25C H 0.8918 0.6097 0.6822 0.102 Uiso 0.50 1 calc PR

loop_
_atom_site_aniso_label
_atom_site_aniso_U_11
_atom_site_aniso_U_22
_atom_site_aniso_U_33
_atom_site_aniso_U_23
_atom_site_aniso_U_13
_atom_site_aniso_U_12
Cu1 0.0417(2) 0.0253(2) 0.0298(2) -0.0087(2) 0.000 0.000
N1 0.0330(9) 0.0217(8) 0.0259(10) -0.0033(10) -0.0001(10) -0.0005(7)
N2 0.0349(11) 0.0214(9) 0.0235(10) -0.0034(8) 0.0015(8) 0.0002(8)
N3 0.0426(17) 0.0238(16) 0.0225(18) -0.0020(11) 0.000 0.000
N4 0.0501(18) 0.0204(14) 0.0189(16) -0.0022(12) 0.000 0.000
C1 0.0310(12) 0.0249(11) 0.0265(13) 0.0019(10) 0.0014(9) -0.0019(9)
C2 0.0404(12) 0.0330(12) 0.0407(14) -0.0025(15) -0.0049(15) 0.0113(10)
C3 0.0444(13) 0.0249(12) 0.0353(14) -0.0047(12) 0.0022(11) 0.0060(10)
C4 0.0249(11) 0.0269(11) 0.0279(13) 0.0019(10) -0.0041(9) 0.0052(9)
C5 0.0383(13) 0.0398(14) 0.0301(14) 0.0035(12) 0.0031(11) -0.0082(11)
C6 0.0571(19) 0.0629(18) 0.0227(16) 0.0059(15) -0.0058(14) -0.0087(16)
C7 0.0462(16) 0.0520(17) 0.0368(16) 0.0014(15) -0.0122(13) -0.0072(14)
C8 0.0384(15) 0.0466(16) 0.0499(19) -0.0035(15) -0.0013(12) -0.0116(13)
C9 0.0398(15) 0.0345(14) 0.0327(16) 0.0024(12) 0.0047(12) -0.0052(10)
C10 0.087(2) 0.082(2) 0.051(2) -0.0002(19) 0.0232(18) -0.040(2)
C11 0.078(2) 0.092(3) 0.050(2) -0.0111(19) -0.0203(18) -0.027(2)
C12 0.083(2) 0.0510(17) 0.046(2) -0.0054(15) 0.027(2) -0.0285(15)
C13 0.061(3) 0.0265(18) 0.025(2) 0.0056(16) 0.000 0.000
C14 0.106(4) 0.033(2) 0.026(2) 0.0003(19) 0.000 0.000
C15 0.083(3) 0.0291(19) 0.021(2) -0.0020(16) 0.000 0.000
C16 0.073(3) 0.0241(18) 0.0191(19) 0.0055(15) 0.000 0.000
C17 0.070(2) 0.0324(15) 0.061(2) -0.0038(15) -0.0300(18) 0.0096(14)
C18 0.074(2) 0.0308(15) 0.074(2) -0.0042(16) -0.0321(19) -0.0017(15)
C19 0.080(3) 0.026(2) 0.042(3) 0.0027(18) 0.000 0.000
C20 0.072(2) 0.056(2) 0.143(4) -0.021(2) -0.048(2) 0.0151(18)
C21 0.080(3) 0.037(2) 0.087(4) -0.010(2) 0.000 0.000
B1 0.039(2) 0.0187(16) 0.022(2) -0.0013(15) 0.000 0.000
N5 0.045(2) 0.029(2) 0.032(3) -0.009(2) -0.0007(17) -0.0033(16)
C22 0.050(3) 0.050(3) 0.041(3) -0.004(3) 0.004(3) -0.003(2)
C23 0.057(3) 0.051(3) 0.075(4) -0.015(3) 0.001(3) -0.014(3)
C24 0.065(3) 0.049(3) 0.048(3) -0.014(3) -0.019(2) 0.014(2)
C25 0.061(3) 0.069(4) 0.073(4) -0.016(3) -0.012(3) 0.002(3)

loop_
_atom_type_symbol
_atom_type_description
_atom_type_scat_dispersion_real
_atom_type_scat_dispersion_imag
_atom_type_scat_source
C C 0.0033 0.0016 'International Tables Vol C Tables 4.2.6.8 and 6.1.1.4'
H H 0.0000 0.0000 'International Tables Vol C Tables 4.2.6.8 and 6.1.1.4'
B B 0.0013 0.0007 'International Tables Vol C Tables 4.2.6.8 and 6.1.1.4'
N N 0.0061 0.0033 'International Tables Vol C Tables 4.2.6.8 and 6.1.1.4'
Cu Cu 0.3201 1.2651 'International Tables Vol C Tables 4.2.6.8 and 6.1.1.4'

loop_
_geom_angle_atom_site_label_1
_geom_angle_atom_site_label_2
_geom_angle_atom_site_label_3
_geom_angle
_geom_angle_site_symmetry_1
_geom_angle_site_symmetry_3
N5 Cu1 N5 28.9(3) . 4_755
N5 Cu1 N3 129.87(16) . .
N5 Cu1 N3 129.87(16) 4_755 .
N5 Cu1 N1 132.96(15) . 4_755
N5 Cu1 N1 108.84(15) 4_755 4_755
N3 Cu1 N1 90.28(9) . 4_755
N5 Cu1 N1 108.84(15) . .
N5 Cu1 N1 132.96(15) 4_755 .
N3 Cu1 N1 90.28(9) . .
N1 Cu1 N1 91.75(9) 4_755 .
C1 N1 N2 106.34(18) . .
C1 N1 Cu1 141.47(17) . .
N2 N1 Cu1 112.19(14) . .
C3 N2 N1 110.0(2) . .
C3 N2 B1 128.5(2) . .
N1 N2 B1 121.5(2) . .
C13 N3 N4 106.5(3) . .
C13 N3 Cu1 140.3(3) . .
N4 N3 Cu1 113.2(2) . .
C15 N4 N3 110.1(3) . .
C15 N4 B1 128.5(3) . .
N3 N4 B1 121.3(3) . .
N1 C1 C2 110.1(2) . .
N1 C1 C4 121.7(2) . .
C2 C1 C4 128.2(2) . .
C3 C2 C1 105.0(2) . .
C3 C2 H2 127.5 . .
C1 C2 H2 127.5 . .
N2 C3 C2 108.5(2) . .
N2 C3 H3 125.7 . .
C2 C3 H3 125.7 . .
C5 C4 C9 119.6(3) . .
C5 C4 C1 120.1(2) . .
C9 C4 C1 120.2(2) . .
C6 C5 C4 119.3(3) . .
C6 C5 C10 120.5(3) . .
C4 C5 C10 120.2(3) . .
C7 C6 C5 122.3(3) . .
C7 C6 H6 118.8 . .
C5 C6 H6 118.8 . .
C6 C7 C8 117.4(3) . .
C6 C7 C11 121.3(3) . .
C8 C7 C11 121.2(3) . .
C9 C8 C7 122.3(3) . .
C9 C8 H8 118.8 . .
C7 C8 H8 118.8 . .
C8 C9 C4 118.9(3) . .
C8 C9 C12 120.5(3) . .
C4 C9 C12 120.5(3) . .
C5 C10 H10A 109.5 . .
C5 C10 H10B 109.5 . .
H10A C10 H10B 109.5 . .
C5 C10 H10C 109.5 . .
H10A C10 H10C 109.5 . .
H10B C10 H10C 109.5 . .
C7 C11 H11A 109.5 . .
C7 C11 H11B 109.5 . .
H11A C11 H11B 109.5 . .
C7 C11 H11C 109.5 . .
H11A C11 H11C 109.5 . .
H11B C11 H11C 109.5 . .
C9 C12 H12A 109.5 . .
C9 C12 H12B 109.5 . .
H12A C12 H12B 109.5 . .
C9 C12 H12C 109.5 . .
H12A C12 H12C 109.5 . .
H12B C12 H12C 109.5 . .
N3 C13 C14 110.0(4) . .
N3 C13 C16 120.5(3) . .
C14 C13 C16 129.5(4) . .
C15 C14 C13 105.3(4) . .
C15 C14 H14 127.4 . .
C13 C14 H14 127.4 . .
N4 C15 C14 108.0(4) . .
N4 C15 H15 126.0 . .
C14 C15 H15 126.0 . .
C17 C16 C17 120.5(4) . 4_755
C17 C16 C13 119.76(19) . .
C17 C16 C13 119.76(19) 4_755 .
C16 C17 C18 118.5(3) . .
C16 C17 C20 120.9(3) . .
C18 C17 C20 120.6(3) . .
C19 C18 C17 122.3(3) . .
C19 C18 H18 118.9 . .
C17 C18 H18 118.9 . .
C18 C19 C18 118.0(4) 4_755 .
C18 C19 C21 121.0(2) 4_755 .
C18 C19 C21 121.0(2) . .
C17 C20 H20A 109.5 . .
C17 C20 H20B 109.5 . .
H20A C20 H20B 109.5 . .
C17 C20 H20C 109.5 . .
H20A C20 H20C 109.5 . .
H20B C20 H20C 109.5 . .
C19 C21 H21A 109.5 . .
C19 C21 H21B 109.5 . .
H21A C21 H21B 109.5 . .
C19 C21 H21C 109.5 . .
H21A C21 H21C 109.5 . .
H21B C21 H21C 109.5 . .
N4 B1 N2 109.33(19) . 4_755
N4 B1 N2 109.33(19) . .
N2 B1 N2 110.4(3) 4_755 .
N4 B1 H1 109.3 . .
N2 B1 H1 109.3 4_755 .
N2 B1 H1 109.3 . .
C22 N5 C24 112.3(5) . 4_755
C22 N5 Cu1 114.2(4) . .
C24 N5 Cu1 115.4(4) 4_755 .
C22 N5 H5 104.5 . .
C24 N5 H5 104.5 4_755 .
Cu1 N5 H5 104.5 . .
N5 C22 C23 115.2(7) . .
N5 C22 H22A 108.5 . .
C23 C22 H22A 108.5 . .
N5 C22 H22B 108.5 . .
C23 C22 H22B 108.5 . .
H22A C22 H22B 107.5 . .
C22 C23 H23A 109.5 . .
C22 C23 H23B 109.5 . .
H23A C23 H23B 109.5 . .
C22 C23 H23C 109.5 . .
H23A C23 H23C 109.5 . .
H23B C23 H23C 109.5 . .
C25 C24 N5 111.2(7) . 4_755
C25 C24 H24A 109.4 . .
N5 C24 H24A 109.4 4_755 .
C25 C24 H24B 109.4 . .
N5 C24 H24B 109.4 4_755 .
H24A C24 H24B 108.0 . .
C24 C25 H25A 109.5 . .
C24 C25 H25B 109.5 . .
H25A C25 H25B 109.5 . .
C24 C25 H25C 109.5 . .
H25A C25 H25C 109.5 . .
H25B C25 H25C 109.5 . .

loop_
_geom_bond_atom_site_label_1
_geom_bond_atom_site_label_2
_geom_bond_distance
_geom_bond_site_symmetry_2
Cu1 N5 2.006(5) .
Cu1 N5 2.006(5) 4_755
Cu1 N3 2.090(4) .
Cu1 N1 2.1309(17) 4_755
Cu1 N1 2.1309(17) .
N1 C1 1.335(3) .
N1 N2 1.364(3) .
N2 C3 1.339(3) .
N2 B1 1.541(3) .
N3 C13 1.343(5) .
N3 N4 1.364(4) .
N4 C15 1.350(5) .
N4 B1 1.534(5) .
C1 C2 1.399(4) .
C1 C4 1.484(4) .
C2 C3 1.371(4) .
C2 H2 0.9500 .
C3 H3 0.9500 .
C4 C5 1.394(4) .
C4 C9 1.398(4) .
C5 C6 1.381(5) .
C5 C10 1.495(4) .
C6 C7 1.378(5) .
C6 H6 0.9500 .
C7 C8 1.385(5) .
C7 C11 1.501(5) .
C8 C9 1.381(5) .
C8 H8 0.9500 .
C9 C12 1.519(6) .
C10 H10A 0.9800 .
C10 H10B 0.9800 .
C10 H10C 0.9800 .
C11 H11A 0.9800 .
C11 H11B 0.9800 .
C11 H11C 0.9800 .
C12 H12A 0.9800 .
C12 H12B 0.9800 .
C12 H12C 0.9800 .
C13 C14 1.400(7) .
C13 C16 1.489(5) .
C14 C15 1.382(6) .
C14 H14 0.9500 .
C15 H15 0.9500 .
C16 C17 1.381(4) .
C16 C17 1.381(4) 4_755
C17 C18 1.403(4) .
C17 C20 1.501(6) .
C18 C19 1.362(4) .
C18 H18 0.9500 .
C19 C18 1.362(4) 4_755
C19 C21 1.515(6) .
C20 H20A 0.9800 .
C20 H20B 0.9800 .
C20 H20C 0.9800 .
C21 H21A 0.9800 .
C21 H21B 0.9800 .
C21 H21C 0.9800 .
B1 N2 1.541(3) 4_755
B1 H1 1.0000 .
N5 C22 1.496(9) .
N5 C24 1.492(7) 4_755
N5 H5 0.9300 .
C22 C23 1.502(10) .
C22 H22A 0.9900 .
C22 H22B 0.9900 .
C23 H23A 0.9800 .
C23 H23B 0.9800 .
C23 H23C 0.9800 .
C24 C25 1.455(13) .
C24 N5 1.492(7) 4_755
C24 H24A 0.9900 .
C24 H24B 0.9900 .
C25 H25A 0.9800 .
C25 H25B 0.9800 .
C25 H25C 0.9800 .

loop_
_geom_torsion_atom_site_label_1
_geom_torsion_atom_site_label_2
_geom_torsion_atom_site_label_3
_geom_torsion_atom_site_label_4
_geom_torsion
_geom_torsion_site_symmetry_1
_geom_torsion_site_symmetry_4
N5 Cu1 N1 C1 -0.1(3) . .
N5 Cu1 N1 C1 18.8(4) 4_755 .
N3 Cu1 N1 C1 -132.9(3) . .
N1 Cu1 N1 C1 136.8(2) 4_755 .
N5 Cu1 N1 N2 179.2(2) . .
N5 Cu1 N1 N2 -161.8(2) 4_755 .
N3 Cu1 N1 N2 46.48(17) . .
N1 Cu1 N1 N2 -43.8(2) 4_755 .
C1 N1 N2 C3 -0.5(3) . .
Cu1 N1 N2 C3 179.86(17) . .
C1 N1 N2 B1 178.4(2) . .
Cu1 N1 N2 B1 -1.2(3) . .
N5 Cu1 N3 C13 18.99(17) . .
N5 Cu1 N3 C13 -18.99(17) 4_755 .
N1 Cu1 N3 C13 -134.13(5) 4_755 .
N1 Cu1 N3 C13 134.13(5) . .
N5 Cu1 N3 N4 -161.01(17) . .
N5 Cu1 N3 N4 161.01(17) 4_755 .
N1 Cu1 N3 N4 45.87(5) 4_755 .
N1 Cu1 N3 N4 -45.87(5) . .
C13 N3 N4 C15 0.000(2) . .
Cu1 N3 N4 C15 180.000(2) . .
C13 N3 N4 B1 180.000(2) . .
Cu1 N3 N4 B1 0.000(2) . .
N2 N1 C1 C2 0.5(3) . .
Cu1 N1 C1 C2 179.9(2) . .
N2 N1 C1 C4 178.3(2) . .
Cu1 N1 C1 C4 -2.3(4) . .
N1 C1 C2 C3 -0.3(3) . .
C4 C1 C2 C3 -177.9(3) . .
N1 N2 C3 C2 0.4(3) . .
B1 N2 C3 C2 -178.5(3) . .
C1 C2 C3 N2 0.0(3) . .
N1 C1 C4 C5 -80.2(3) . .
C2 C1 C4 C5 97.1(3) . .
N1 C1 C4 C9 101.5(3) . .
C2 C1 C4 C9 -81.2(4) . .
C9 C4 C5 C6 -1.8(4) . .
C1 C4 C5 C6 179.9(3) . .
C9 C4 C5 C10 177.3(3) . .
C1 C4 C5 C10 -1.0(4) . .
C4 C5 C6 C7 0.2(5) . .
C10 C5 C6 C7 -178.9(4) . .
C5 C6 C7 C8 1.4(5) . .
C5 C6 C7 C11 179.6(4) . .
C6 C7 C8 C9 -1.3(5) . .
C11 C7 C8 C9 -179.6(3) . .
C7 C8 C9 C4 -0.2(5) . .
C7 C8 C9 C12 -179.8(3) . .
C5 C4 C9 C8 1.8(4) . .
C1 C4 C9 C8 -179.9(3) . .
C5 C4 C9 C12 -178.6(3) . .
C1 C4 C9 C12 -0.4(4) . .
N4 N3 C13 C14 0.000(2) . .
Cu1 N3 C13 C14 180.000(2) . .
N4 N3 C13 C16 180.000(2) . .
Cu1 N3 C13 C16 0.000(3) . .
N3 C13 C14 C15 0.000(2) . .
C16 C13 C14 C15 180.000(2) . .
N3 N4 C15 C14 0.000(2) . .
B1 N4 C15 C14 180.000(2) . .
C13 C14 C15 N4 0.000(2) . .
N3 C13 C16 C17 -89.9(3) . .
C14 C13 C16 C17 90.1(3) . .
N3 C13 C16 C17 89.9(3) . 4_755
C14 C13 C16 C17 -90.1(3) . 4_755
C17 C16 C17 C18 0.6(7) 4_755 .
C13 C16 C17 C18 -179.6(4) . .
C17 C16 C17 C20 179.2(3) 4_755 .
C13 C16 C17 C20 -1.0(6) . .
C16 C17 C18 C19 -0.8(6) . .
C20 C17 C18 C19 -179.4(5) . .
C17 C18 C19 C18 1.0(8) . 4_755
C17 C18 C19 C21 -179.8(5) . .
C15 N4 B1 N2 119.5(2) . 4_755
N3 N4 B1 N2 -60.5(2) . 4_755
C15 N4 B1 N2 -119.5(2) . .
N3 N4 B1 N2 60.5(2) . .
C3 N2 B1 N4 119.5(3) . .
N1 N2 B1 N4 -59.2(3) . .
C3 N2 B1 N2 -120.2(3) . 4_755
N1 N2 B1 N2 61.1(4) . 4_755
N5 Cu1 N5 C22 120.1(4) 4_755 .
N3 Cu1 N5 C22 17.6(5) . .
N1 Cu1 N5 C22 159.5(4) 4_755 .
N1 Cu1 N5 C22 -89.3(4) . .
N5 Cu1 N5 C24 -12.3(5) 4_755 4_755
N3 Cu1 N5 C24 -114.8(4) . 4_755
N1 Cu1 N5 C24 27.1(5) 4_755 4_755
N1 Cu1 N5 C24 138.3(4) . 4_755
C24 N5 C22 C23 -56.5(8) 4_755 .
Cu1 N5 C22 C23 169.6(5) . .
